data_4329473
loop_
_publ_author_name
'Daniel Rosario-Amorin'
'Eileen N. Duesler'
'Robert T. Paine'
'Benjamin P. Hay'
'Laetitia H. Delmau'
'Sean D. Reilly'
'Andrew J. Gaunt'
'Brian L. Scott'

_publ_section_title
;
 Synthesis and Coordination Chemistry of Phosphine Oxide Decorated
 Dibenzofuran Platforms
;
_journal_name_full 'Inorganic Chemistry'
_journal_page_first 6667
_journal_page_last 6681
_journal_paper_doi 10.1021/ic300301d
_journal_volume 51
_journal_year 2012
_chemical_formula_sum 'C39 H34 O4 P2'
_chemical_formula_weight 628.60
_chemical_name_common 4,6-bis(diphenylphosphinoylmethyl)-dibenzofuran
_chemical_name_systematic
; 
 ? 
;
_space_group_IT_number 2
_symmetry_cell_setting triclinic
_symmetry_space_group_name_Hall '-P 1'
_symmetry_space_group_name_H-M 'P -1'
_atom_sites_solution_hydrogens geom
_atom_sites_solution_primary direct
_atom_sites_solution_secondary difmap
_audit_creation_method SHELXL-97
_cell_angle_alpha 88.3350(10)
_cell_angle_beta 69.1540(10)
_cell_angle_gamma 76.7940(10)
_cell_formula_units_Z 2
_cell_length_a 11.1295(3)
_cell_length_b 12.1172(3)
_cell_length_c 13.6427(3)
_cell_measurement_reflns_used 9863
_cell_measurement_temperature 150(2)
_cell_measurement_theta_max 31.50
_cell_measurement_theta_min 3.20
_cell_volume 1671.17(7)
_computing_cell_refinement 'Bruker SAINT'
_computing_data_collection 'Bruker APEX2'
_computing_data_reduction 'Bruker SAINT'
_computing_molecular_graphics 'Bruker SHELXTL'
_computing_publication_material 'Bruker SHELXTL'
_computing_structure_refinement 'SHELXL-97 (Sheldrick, 2008)'
_computing_structure_solution 'SHELXS-97 (Sheldrick, 2008)'
_diffrn_ambient_temperature 150(2)
_diffrn_measured_fraction_theta_full 0.991
_diffrn_measured_fraction_theta_max 0.991
_diffrn_measurement_device_type 'Bruker APEX-II CCD'
_diffrn_measurement_method '\f and \w scans'
_diffrn_radiation_monochromator graphite
_diffrn_radiation_source 'fine-focus sealed tube'
_diffrn_radiation_type MoK\a
_diffrn_radiation_wavelength 0.71073
_diffrn_reflns_av_R_equivalents 0.0150
_diffrn_reflns_av_sigmaI/netI 0.0163
_diffrn_reflns_limit_h_max 16
_diffrn_reflns_limit_h_min -16
_diffrn_reflns_limit_k_max 17
_diffrn_reflns_limit_k_min -17
_diffrn_reflns_limit_l_max 19
_diffrn_reflns_limit_l_min -20
_diffrn_reflns_number 40022
_diffrn_reflns_theta_full 31.55
_diffrn_reflns_theta_max 31.55
_diffrn_reflns_theta_min 1.73
_exptl_absorpt_coefficient_mu 0.170
_exptl_absorpt_correction_T_max 0.9654
_exptl_absorpt_correction_T_min 0.9365
_exptl_absorpt_correction_type multi-scan
_exptl_absorpt_process_details
;
R.H. Blessing, Acta Crystallogr., Sect A 1995, 51, 33-38.
;
_exptl_crystal_colour colourless
_exptl_crystal_density_diffrn 1.249
_exptl_crystal_description cut
_exptl_crystal_F_000 660
_exptl_crystal_size_max 0.39
_exptl_crystal_size_mid 0.22
_exptl_crystal_size_min 0.21
_refine_diff_density_max 0.611
_refine_diff_density_min -0.262
_refine_diff_density_rms 0.049
_refine_ls_extinction_method none
_refine_ls_goodness_of_fit_ref 1.022
_refine_ls_hydrogen_treatment mixed
_refine_ls_matrix_type full
_refine_ls_number_parameters 430
_refine_ls_number_reflns 11076
_refine_ls_number_restraints 1
_refine_ls_restrained_S_all 1.022
_refine_ls_R_factor_all 0.0489
_refine_ls_R_factor_gt 0.0393
_refine_ls_shift/su_max 0.002
_refine_ls_shift/su_mean 0.000
_refine_ls_structure_factor_coef Fsqd
_refine_ls_weighting_details 'calc w=1/[\s^2^(Fo^2^)+(0.0609P)^2^+0.5030P] where P=(Fo^2^+2Fc^2^)/3'
_refine_ls_weighting_scheme calc
_refine_ls_wR_factor_gt 0.1058
_refine_ls_wR_factor_ref 0.1145
_reflns_number_gt 9269
_reflns_number_total 11076
_reflns_threshold_expression >2sigma(I)
_cod_data_source_file ic300301d_si_004_1.cif
_cod_data_source_block rpdr1_Compound4
_cod_database_code 4329473

loop_
_symmetry_equiv_pos_as_xyz
'x, y, z'
'-x, -y, -z'

loop_
_atom_site_label
_atom_site_type_symbol
_atom_site_fract_x
_atom_site_fract_y
_atom_site_fract_z
_atom_site_U_iso_or_equiv
_atom_site_adp_type
_atom_site_occupancy
_atom_site_symmetry_multiplicity
_atom_site_calc_flag
_atom_site_refinement_flags
_atom_site_disorder_assembly
_atom_site_disorder_group
P1 P 0.47715(3) 0.11412(2) 1.23292(2) 0.02182(6) Uani 1 1 d . A 1
O1 O 0.50065(9) 0.22967(7) 1.20643(7) 0.03072(17) Uani 1 1 d . A 1
P2 P 0.51527(3) 0.35284(2) 0.77892(2) 0.02341(6) Uani 1 1 d . A 1
O2 O 0.51511(9) 0.23067(6) 0.77090(7) 0.03102(17) Uani 1 1 d . A 1
C1 C 0.52056(10) 0.01904(9) 1.11942(8) 0.02309(18) Uani 1 1 d . A 1
H1A H 0.4929 -0.0522 1.1433 0.028 Uiso 1 1 calc R A 1
H1B H 0.4711 0.0544 1.0745 0.028 Uiso 1 1 calc R A 1
C2 C 0.66568(10) -0.00891(8) 1.05521(8) 0.02252(18) Uani 1 1 d . A 1
C3 C 0.75011(12) -0.10813(9) 1.06830(9) 0.0289(2) Uani 1 1 d . A 1
H3 H 0.7144 -0.1584 1.1193 0.035 Uiso 1 1 calc R A 1
C4 C 0.88500(13) -0.13586(10) 1.00905(10) 0.0332(2) Uani 1 1 d . A 1
H4 H 0.9387 -0.2044 1.0204 0.040 Uiso 1 1 calc R A 1
C5 C 0.94243(12) -0.06531(10) 0.93392(9) 0.0306(2) Uani 1 1 d . A 1
H5 H 1.0343 -0.0848 0.8934 0.037 Uiso 1 1 calc R A 1
C6 C 0.86122(10) 0.03531(9) 0.91960(8) 0.02465(19) Uani 1 1 d . A 1
C7 C 0.88171(10) 0.13066(9) 0.85428(8) 0.02518(19) Uani 1 1 d . A 1
C8 C 0.99107(11) 0.16156(11) 0.78086(9) 0.0327(2) Uani 1 1 d . A 1
H8 H 1.0772 0.1136 0.7627 0.039 Uiso 1 1 calc R A 1
C9 C 0.97023(13) 0.26455(12) 0.73511(10) 0.0375(3) Uani 1 1 d . A 1
H9 H 1.0434 0.2869 0.6845 0.045 Uiso 1 1 calc R A 1
C10 C 0.84433(13) 0.33603(11) 0.76170(10) 0.0337(2) Uani 1 1 d . A 1
H10 H 0.8341 0.4060 0.7288 0.040 Uiso 1 1 calc R A 1
C11 C 0.73277(11) 0.30768(9) 0.83533(8) 0.02548(19) Uani 1 1 d . A 1
C12 C 0.59618(11) 0.38290(9) 0.86535(8) 0.02570(19) Uani 1 1 d . A 1
H12A H 0.6017 0.4634 0.8615 0.031 Uiso 1 1 calc R A 1
H12B H 0.5434 0.3707 0.9387 0.031 Uiso 1 1 calc R A 1
C13 C 0.75653(10) 0.20408(9) 0.87910(8) 0.02286(18) Uani 1 1 d . A 1
O3 O 0.66020(7) 0.16194(6) 0.95498(6) 0.02202(14) Uani 1 1 d . A 1
C14 C 0.72593(10) 0.06032(8) 0.97984(8) 0.02183(18) Uani 1 1 d . A 1
C15 C 0.30441(11) 0.12040(9) 1.30451(8) 0.02571(19) Uani 1 1 d . A 1
C16 C 0.24848(12) 0.02690(11) 1.31262(9) 0.0325(2) Uani 1 1 d . A 1
H16 H 0.3017 -0.0445 1.2794 0.039 Uiso 1 1 calc R A 1
C17 C 0.11420(14) 0.03900(15) 1.36973(11) 0.0437(3) Uani 1 1 d . A 1
H17 H 0.0754 -0.0241 1.3747 0.052 Uiso 1 1 calc R A 1
C18 C 0.03696(14) 0.14274(15) 1.41934(12) 0.0464(3) Uani 1 1 d . A 1
H18 H -0.0541 0.1499 1.4595 0.056 Uiso 1 1 calc R A 1
C19 C 0.09119(14) 0.23545(14) 1.41082(12) 0.0454(3) Uani 1 1 d . A 1
H19 H 0.0374 0.3066 1.4444 0.054 Uiso 1 1 calc R A 1
C20 C 0.22483(13) 0.22496(11) 1.35304(10) 0.0359(3) Uani 1 1 d . A 1
H20 H 0.2620 0.2892 1.3466 0.043 Uiso 1 1 calc R A 1
C21 C 0.57050(10) 0.04816(9) 1.31150(8) 0.02401(19) Uani 1 1 d . A 1
C22 C 0.56514(12) -0.05953(10) 1.34866(9) 0.0301(2) Uani 1 1 d . A 1
H22 H 0.5104 -0.1007 1.3331 0.036 Uiso 1 1 calc R A 1
C23 C 0.64017(13) -0.10655(12) 1.40858(9) 0.0367(3) Uani 1 1 d . A 1
H23 H 0.6362 -0.1798 1.4343 0.044 Uiso 1 1 calc R A 1
C24 C 0.72041(13) -0.04745(13) 1.43094(10) 0.0410(3) Uani 1 1 d . A 1
H24 H 0.7719 -0.0802 1.4716 0.049 Uiso 1 1 calc R A 1
C25 C 0.72570(14) 0.05925(14) 1.39421(12) 0.0437(3) Uani 1 1 d . A 1
H25 H 0.7808 0.0999 1.4100 0.052 Uiso 1 1 calc R A 1
C26 C 0.65122(12) 0.10804(11) 1.33421(10) 0.0341(2) Uani 1 1 d . A 1
H26 H 0.6554 0.1815 1.3090 0.041 Uiso 1 1 calc R A 1
C27 C 0.35108(11) 0.44357(9) 0.82721(9) 0.0275(2) Uani 1 1 d . A 1
C28 C 0.24913(12) 0.40371(10) 0.81419(9) 0.0299(2) Uani 1 1 d . A 1
H28 H 0.2672 0.3298 0.7831 0.036 Uiso 1 1 calc R A 1
C29 C 0.12215(14) 0.47118(13) 0.84630(11) 0.0415(3) Uani 1 1 d . A 1
H29 H 0.0529 0.4433 0.8383 0.050 Uiso 1 1 calc R A 1
C30 C 0.09624(16) 0.57962(16) 0.89025(16) 0.0577(5) Uani 1 1 d . A 1
H30 H 0.0093 0.6266 0.9112 0.069 Uiso 1 1 calc R A 1
C31 C 0.19665(17) 0.61994(15) 0.90379(18) 0.0629(5) Uani 1 1 d . A 1
H31 H 0.1781 0.6943 0.9342 0.075 Uiso 1 1 calc R A 1
C32 C 0.32402(14) 0.55214(12) 0.87308(13) 0.0448(3) Uani 1 1 d . A 1
H32 H 0.3924 0.5795 0.8832 0.054 Uiso 1 1 calc R A 1
C33 C 0.59490(11) 0.40380(9) 0.65185(9) 0.0270(2) Uani 1 1 d . A 1
C34 C 0.65281(15) 0.32685(12) 0.56524(10) 0.0396(3) Uani 1 1 d . A 1
H34 H 0.6535 0.2487 0.5740 0.047 Uiso 1 1 calc R A 1
C35 C 0.70987(18) 0.36419(15) 0.46542(11) 0.0517(4) Uani 1 1 d . A 1
H35 H 0.7501 0.3112 0.4064 0.062 Uiso 1 1 calc R A 1
C36 C 0.70817(19) 0.47672(16) 0.45204(12) 0.0540(4) Uani 1 1 d . A 1
H36 H 0.7472 0.5019 0.3839 0.065 Uiso 1 1 calc R A 1
C37 C 0.6494(2) 0.55402(15) 0.53801(13) 0.0581(5) Uani 1 1 d . A 1
H37 H 0.6477 0.6322 0.5283 0.070 Uiso 1 1 calc R A 1
C38 C 0.59300(17) 0.51841(11) 0.63814(11) 0.0441(3) Uani 1 1 d . A 1
H38 H 0.5534 0.5718 0.6968 0.053 Uiso 1 1 calc R A 1
O1S O 0.6328(13) 0.6296(9) 0.8934(12) 0.058(2) Uani 0.52 1 d PD B 1
H1S H 0.576(7) 0.686(6) 0.868(5) 0.088 Uiso 0.52 1 d P C 1
C1S C 0.7475(6) 0.6525(5) 0.8982(5) 0.0570(12) Uani 0.52 1 d PD B 1
H1SA H 0.7837 0.5958 0.9393 0.085 Uiso 0.52 1 calc PR B 1
H1SB H 0.7269 0.7283 0.9317 0.085 Uiso 0.52 1 calc PR B 1
H1SC H 0.8127 0.6494 0.8270 0.085 Uiso 0.52 1 calc PR B 1
O2S O 0.6505(13) 0.6240(8) 0.8786(11) 0.0485(18) Uani 0.48 1 d PD D 2
H2S H 0.604(7) 0.670(6) 0.839(5) 0.073 Uiso 0.48 1 d P E 2
C2S C 0.7097(5) 0.6884(4) 0.9247(4) 0.0419(9) Uani 0.48 1 d PD D 2
H2SA H 0.7685 0.6373 0.9541 0.063 Uiso 0.48 1 calc PR D 2
H2SB H 0.6408 0.7404 0.9808 0.063 Uiso 0.48 1 calc PR D 2
H2SC H 0.7609 0.7322 0.8711 0.063 Uiso 0.48 1 calc PR D 2

loop_
_atom_site_aniso_label
_atom_site_aniso_U_11
_atom_site_aniso_U_22
_atom_site_aniso_U_33
_atom_site_aniso_U_23
_atom_site_aniso_U_13
_atom_site_aniso_U_12
P1 0.02503(12) 0.02097(12) 0.02261(11) 0.00212(8) -0.01072(9) -0.00804(9)
O1 0.0367(4) 0.0232(3) 0.0357(4) 0.0041(3) -0.0142(3) -0.0120(3)
P2 0.02821(13) 0.01796(11) 0.02647(12) 0.00383(9) -0.01226(10) -0.00642(9)
O2 0.0403(5) 0.0196(3) 0.0377(4) 0.0043(3) -0.0178(4) -0.0098(3)
C1 0.0273(5) 0.0243(4) 0.0218(4) 0.0030(3) -0.0114(4) -0.0100(4)
C2 0.0273(5) 0.0212(4) 0.0220(4) 0.0013(3) -0.0124(4) -0.0055(3)
C3 0.0381(6) 0.0208(4) 0.0309(5) 0.0031(4) -0.0180(4) -0.0043(4)
C4 0.0370(6) 0.0240(5) 0.0394(6) -0.0007(4) -0.0205(5) 0.0029(4)
C5 0.0266(5) 0.0287(5) 0.0343(5) -0.0039(4) -0.0133(4) 0.0021(4)
C6 0.0235(4) 0.0261(5) 0.0249(4) -0.0011(3) -0.0110(4) -0.0028(4)
C7 0.0226(4) 0.0294(5) 0.0242(4) 0.0005(4) -0.0092(4) -0.0060(4)
C8 0.0227(5) 0.0442(6) 0.0289(5) 0.0010(4) -0.0060(4) -0.0086(4)
C9 0.0304(6) 0.0498(7) 0.0322(6) 0.0096(5) -0.0066(5) -0.0175(5)
C10 0.0354(6) 0.0377(6) 0.0326(5) 0.0118(4) -0.0131(5) -0.0174(5)
C11 0.0278(5) 0.0264(5) 0.0258(4) 0.0051(4) -0.0121(4) -0.0095(4)
C12 0.0305(5) 0.0219(4) 0.0278(5) 0.0040(3) -0.0138(4) -0.0073(4)
C13 0.0227(4) 0.0262(4) 0.0214(4) 0.0031(3) -0.0089(3) -0.0075(4)
O3 0.0209(3) 0.0221(3) 0.0231(3) 0.0052(2) -0.0085(3) -0.0043(3)
C14 0.0235(4) 0.0209(4) 0.0230(4) 0.0014(3) -0.0116(3) -0.0036(3)
C15 0.0258(5) 0.0310(5) 0.0238(4) 0.0034(4) -0.0125(4) -0.0078(4)
C16 0.0328(6) 0.0409(6) 0.0286(5) 0.0008(4) -0.0113(4) -0.0173(5)
C17 0.0359(7) 0.0655(9) 0.0381(6) 0.0011(6) -0.0132(5) -0.0279(6)
C18 0.0254(6) 0.0743(10) 0.0407(7) 0.0025(7) -0.0126(5) -0.0127(6)
C19 0.0296(6) 0.0514(8) 0.0464(7) 0.0005(6) -0.0104(5) 0.0026(6)
C20 0.0306(6) 0.0343(6) 0.0389(6) 0.0020(5) -0.0101(5) -0.0035(5)
C21 0.0239(4) 0.0290(5) 0.0206(4) -0.0019(3) -0.0095(3) -0.0060(4)
C22 0.0344(6) 0.0327(5) 0.0271(5) 0.0044(4) -0.0153(4) -0.0087(4)
C23 0.0373(6) 0.0429(6) 0.0258(5) 0.0048(4) -0.0128(5) 0.0005(5)
C24 0.0297(6) 0.0629(9) 0.0265(5) -0.0057(5) -0.0147(5) 0.0055(5)
C25 0.0332(6) 0.0602(9) 0.0447(7) -0.0111(6) -0.0232(6) -0.0078(6)
C26 0.0300(5) 0.0385(6) 0.0389(6) -0.0051(5) -0.0164(5) -0.0104(5)
C27 0.0284(5) 0.0265(5) 0.0290(5) 0.0025(4) -0.0120(4) -0.0066(4)
C28 0.0316(5) 0.0327(5) 0.0293(5) 0.0051(4) -0.0137(4) -0.0108(4)
C29 0.0304(6) 0.0525(8) 0.0434(7) -0.0027(6) -0.0151(5) -0.0098(5)
C30 0.0314(7) 0.0614(10) 0.0731(11) -0.0247(8) -0.0179(7) 0.0052(6)
C31 0.0392(8) 0.0500(9) 0.0935(14) -0.0347(9) -0.0250(9) 0.0076(7)
C32 0.0327(6) 0.0356(6) 0.0655(9) -0.0156(6) -0.0191(6) -0.0020(5)
C33 0.0310(5) 0.0254(5) 0.0276(5) 0.0056(4) -0.0142(4) -0.0070(4)
C34 0.0482(7) 0.0354(6) 0.0306(6) 0.0009(5) -0.0098(5) -0.0080(5)
C35 0.0610(10) 0.0612(9) 0.0285(6) 0.0029(6) -0.0101(6) -0.0156(8)
C36 0.0677(11) 0.0692(10) 0.0327(6) 0.0222(7) -0.0208(7) -0.0287(9)
C37 0.0917(14) 0.0459(8) 0.0462(8) 0.0252(7) -0.0286(9) -0.0306(9)
C38 0.0689(10) 0.0305(6) 0.0360(6) 0.0103(5) -0.0196(6) -0.0172(6)
O1S 0.053(2) 0.040(3) 0.088(4) 0.015(2) -0.029(2) -0.016(2)
C1S 0.057(3) 0.071(4) 0.057(3) 0.015(2) -0.030(2) -0.028(2)
O2S 0.071(5) 0.0197(17) 0.081(4) 0.0123(19) -0.057(5) -0.013(2)
C2S 0.050(3) 0.042(2) 0.047(2) 0.0140(16) -0.028(2) -0.0207(18)

loop_
_atom_type_symbol
_atom_type_description
_atom_type_scat_dispersion_real
_atom_type_scat_dispersion_imag
_atom_type_scat_source
C C 0.0033 0.0016 'International Tables Vol C Tables 4.2.6.8 and 6.1.1.4'
H H 0.0000 0.0000 'International Tables Vol C Tables 4.2.6.8 and 6.1.1.4'
O O 0.0106 0.0060 'International Tables Vol C Tables 4.2.6.8 and 6.1.1.4'
P P 0.1023 0.0942 'International Tables Vol C Tables 4.2.6.8 and 6.1.1.4'

loop_
_geom_angle_atom_site_label_1
_geom_angle_atom_site_label_2
_geom_angle_atom_site_label_3
_geom_angle
O1 P1 C21 110.32(5)
O1 P1 C15 111.38(5)
C21 P1 C15 108.61(5)
O1 P1 C1 113.98(5)
C21 P1 C1 107.66(5)
C15 P1 C1 104.60(5)
O2 P2 C27 112.81(5)
O2 P2 C12 113.27(5)
C27 P2 C12 106.14(5)
O2 P2 C33 111.53(5)
C27 P2 C33 104.69(5)
C12 P2 C33 107.85(5)
C2 C1 P1 113.17(7)
C2 C1 H1A 108.9
P1 C1 H1A 108.9
C2 C1 H1B 108.9
P1 C1 H1B 108.9
H1A C1 H1B 107.8
C14 C2 C3 115.25(10)
C14 C2 C1 123.39(9)
C3 C2 C1 121.36(10)
C4 C3 C2 122.20(11)
C4 C3 H3 118.9
C2 C3 H3 118.9
C5 C4 C3 121.29(10)
C5 C4 H4 119.4
C3 C4 H4 119.4
C4 C5 C6 118.05(11)
C4 C5 H5 121.0
C6 C5 H5 121.0
C5 C6 C14 119.27(10)
C5 C6 C7 135.18(10)
C14 C6 C7 105.54(9)
C8 C7 C13 119.19(10)
C8 C7 C6 135.22(10)
C13 C7 C6 105.57(9)
C9 C8 C7 117.94(11)
C9 C8 H8 121.0
C7 C8 H8 121.0
C8 C9 C10 121.53(11)
C8 C9 H9 119.2
C10 C9 H9 119.2
C9 C10 C11 121.90(11)
C9 C10 H10 119.0
C11 C10 H10 119.0
C13 C11 C10 115.24(10)
C13 C11 C12 121.73(9)
C10 C11 C12 123.03(10)
C11 C12 P2 110.82(7)
C11 C12 H12A 109.5
P2 C12 H12A 109.5
C11 C12 H12B 109.5
P2 C12 H12B 109.5
H12A C12 H12B 108.1
O3 C13 C11 124.15(9)
O3 C13 C7 111.63(9)
C11 C13 C7 124.19(10)
C14 O3 C13 105.48(8)
O3 C14 C2 124.34(9)
O3 C14 C6 111.74(9)
C2 C14 C6 123.93(9)
C20 C15 C16 119.56(11)
C20 C15 P1 117.19(9)
C16 C15 P1 123.25(9)
C17 C16 C15 119.57(12)
C17 C16 H16 120.2
C15 C16 H16 120.2
C18 C17 C16 120.24(13)
C18 C17 H17 119.9
C16 C17 H17 119.9
C19 C18 C17 120.47(13)
C19 C18 H18 119.8
C17 C18 H18 119.8
C18 C19 C20 119.93(14)
C18 C19 H19 120.0
C20 C19 H19 120.0
C19 C20 C15 120.22(13)
C19 C20 H20 119.9
C15 C20 H20 119.9
C26 C21 C22 119.90(10)
C26 C21 P1 117.78(9)
C22 C21 P1 122.31(8)
C23 C22 C21 119.77(12)
C23 C22 H22 120.1
C21 C22 H22 120.1
C24 C23 C22 120.40(13)
C24 C23 H23 119.8
C22 C23 H23 119.8
C23 C24 C25 119.86(12)
C23 C24 H24 120.1
C25 C24 H24 120.1
C24 C25 C26 120.70(13)
C24 C25 H25 119.6
C26 C25 H25 119.6
C25 C26 C21 119.37(13)
C25 C26 H26 120.3
C21 C26 H26 120.3
C32 C27 C28 119.58(11)
C32 C27 P2 122.52(9)
C28 C27 P2 117.86(9)
C29 C28 C27 120.40(12)
C29 C28 H28 119.8
C27 C28 H28 119.8
C28 C29 C30 119.78(13)
C28 C29 H29 120.1
C30 C29 H29 120.1
C29 C30 C31 120.29(14)
C29 C30 H30 119.9
C31 C30 H30 119.9
C30 C31 C32 120.27(14)
C30 C31 H31 119.9
C32 C31 H31 119.9
C31 C32 C27 119.66(13)
C31 C32 H32 120.2
C27 C32 H32 120.2
C34 C33 C38 119.61(11)
C34 C33 P2 118.60(9)
C38 C33 P2 121.70(9)
C33 C34 C35 120.07(13)
C33 C34 H34 120.0
C35 C34 H34 120.0
C36 C35 C34 120.29(14)
C36 C35 H35 119.9
C34 C35 H35 119.9
C35 C36 C37 119.89(13)
C35 C36 H36 120.1
C37 C36 H36 120.1
C36 C37 C38 120.70(14)
C36 C37 H37 119.6
C38 C37 H37 119.6
C37 C38 C33 119.44(14)
C37 C38 H38 120.3
C33 C38 H38 120.3
C1S O1S H1S 119(5)
C1S O1S H2S 114(4)
O1S C1S H1SA 109.5
O1S C1S H1SB 109.5
H1SA C1S H1SB 109.5
O1S C1S H1SC 109.5
H1SA C1S H1SC 109.5
H1SB C1S H1SC 109.5
C2S O2S H1S 101(4)
C2S O2S H2S 111(4)
O2S C2S H2SA 109.5
O2S C2S H2SB 109.5
H2SA C2S H2SB 109.5
O2S C2S H2SC 109.5
H2SA C2S H2SC 109.5
H2SB C2S H2SC 109.5

loop_
_geom_bond_atom_site_label_1
_geom_bond_atom_site_label_2
_geom_bond_distance
P1 O1 1.4934(8)
P1 C21 1.7974(11)
P1 C15 1.8047(11)
P1 C1 1.8099(10)
P2 O2 1.4879(8)
P2 C27 1.8026(12)
P2 C12 1.8067(11)
P2 C33 1.8074(11)
C1 C2 1.5004(15)
C1 H1A 0.9900
C1 H1B 0.9900
C2 C14 1.3881(14)
C2 C3 1.3969(14)
C3 C4 1.3935(18)
C3 H3 0.9500
C4 C5 1.3865(18)
C4 H4 0.9500
C5 C6 1.3963(15)
C5 H5 0.9500
C6 C14 1.3999(14)
C6 C7 1.4481(15)
C7 C8 1.3942(15)
C7 C13 1.4008(14)
C8 C9 1.3878(19)
C8 H8 0.9500
C9 C10 1.3954(19)
C9 H9 0.9500
C10 C11 1.3985(16)
C10 H10 0.9500
C11 C13 1.3855(14)
C11 C12 1.5017(15)
C12 H12A 0.9900
C12 H12B 0.9900
C13 O3 1.3825(12)
O3 C14 1.3810(11)
C15 C20 1.3952(16)
C15 C16 1.3961(16)
C16 C17 1.3927(18)
C16 H16 0.9500
C17 C18 1.385(2)
C17 H17 0.9500
C18 C19 1.376(2)
C18 H18 0.9500
C19 C20 1.3909(19)
C19 H19 0.9500
C20 H20 0.9500
C21 C26 1.3922(15)
C21 C22 1.3926(16)
C22 C23 1.3897(16)
C22 H22 0.9500
C23 C24 1.379(2)
C23 H23 0.9500
C24 C25 1.379(2)
C24 H24 0.9500
C25 C26 1.3919(19)
C25 H25 0.9500
C26 H26 0.9500
C27 C32 1.3949(17)
C27 C28 1.3969(16)
C28 C29 1.3819(18)
C28 H28 0.9500
C29 C30 1.385(2)
C29 H29 0.9500
C30 C31 1.387(2)
C30 H30 0.9500
C31 C32 1.388(2)
C31 H31 0.9500
C32 H32 0.9500
C33 C34 1.3887(17)
C33 C38 1.3922(16)
C34 C35 1.3937(19)
C34 H34 0.9500
C35 C36 1.367(2)
C35 H35 0.9500
C36 C37 1.385(3)
C36 H36 0.9500
C37 C38 1.388(2)
C37 H37 0.9500
C38 H38 0.9500
O1S C1S 1.391(10)
O1S H1S 0.96(9)
C1S H1SA 0.9800
C1S H1SB 0.9800
C1S H1SC 0.9800
O2S C2S 1.414(7)
O2S H2S 0.96(9)
C2S H2SA 0.9800
C2S H2SB 0.9800
C2S H2SC 0.9800

loop_
_geom_hbond_atom_site_label_D
_geom_hbond_atom_site_label_H
_geom_hbond_atom_site_label_A
_geom_hbond_distance_DH
_geom_hbond_distance_HA
_geom_hbond_distance_DA
_geom_hbond_angle_DHA
_geom_hbond_site_symmetry_A
O1S H1S O1 0.96(9) 1.73(9) 2.667(11) 166(5) 2_667
O2S H2S O1 0.96(9) 1.74(9) 2.689(8) 167(5) 2_667
C1 H1A O2 0.99 2.43 3.3786(13) 159.6 2_657
C12 H12A O2S 0.99 2.18 3.138(8) 163.5 .
C12 H12B O2S 0.99 2.64 3.606(15) 164.1 2_667
C16 H16 O2 0.95 2.59 3.5047(16) 161.6 2_657
C22 H22 O2 0.95 2.28 3.1367(15) 149.8 2_657
C26 H26 O1 0.95 2.54 2.9700(16) 107.4 .

loop_
_geom_torsion_atom_site_label_1
_geom_torsion_atom_site_label_2
_geom_torsion_atom_site_label_3
_geom_torsion_atom_site_label_4
_geom_torsion
O1 P1 C1 C2 64.90(9)
C21 P1 C1 C2 -57.81(8)
C15 P1 C1 C2 -173.22(7)
P1 C1 C2 C14 -83.22(11)
P1 C1 C2 C3 96.54(10)
C14 C2 C3 C4 -0.57(16)
C1 C2 C3 C4 179.65(10)
C2 C3 C4 C5 0.31(18)
C3 C4 C5 C6 0.45(18)
C4 C5 C6 C14 -0.90(16)
C4 C5 C6 C7 177.66(12)
C5 C6 C7 C8 -1.5(2)
C14 C6 C7 C8 177.15(12)
C5 C6 C7 C13 -179.87(12)
C14 C6 C7 C13 -1.18(11)
C13 C7 C8 C9 -0.26(17)
C6 C7 C8 C9 -178.42(12)
C7 C8 C9 C10 0.5(2)
C8 C9 C10 C11 -0.2(2)
C9 C10 C11 C13 -0.22(18)
C9 C10 C11 C12 -179.95(11)
C13 C11 C12 P2 -91.34(11)
C10 C11 C12 P2 88.37(12)
O2 P2 C12 C11 53.06(9)
C27 P2 C12 C11 177.39(7)
C33 P2 C12 C11 -70.86(8)
C10 C11 C13 O3 178.41(10)
C12 C11 C13 O3 -1.86(16)
C10 C11 C13 C7 0.42(16)
C12 C11 C13 C7 -179.85(10)
C8 C7 C13 O3 -178.40(10)
C6 C7 C13 O3 0.25(12)
C8 C7 C13 C11 -0.19(16)
C6 C7 C13 C11 178.46(10)
C11 C13 O3 C14 -177.42(10)
C7 C13 O3 C14 0.79(11)
C13 O3 C14 C2 178.45(9)
C13 O3 C14 C6 -1.59(11)
C3 C2 C14 O3 -179.96(9)
C1 C2 C14 O3 -0.19(16)
C3 C2 C14 C6 0.09(15)
C1 C2 C14 C6 179.86(9)
C5 C6 C14 O3 -179.30(9)
C7 C6 C14 O3 1.75(11)
C5 C6 C14 C2 0.65(16)
C7 C6 C14 C2 -178.30(10)
O1 P1 C15 C20 -19.01(11)
C21 P1 C15 C20 102.67(10)
C1 P1 C15 C20 -142.59(9)
O1 P1 C15 C16 160.70(9)
C21 P1 C15 C16 -77.61(10)
C1 P1 C15 C16 37.13(11)
C20 C15 C16 C17 -0.50(18)
P1 C15 C16 C17 179.79(10)
C15 C16 C17 C18 -0.8(2)
C16 C17 C18 C19 1.5(2)
C17 C18 C19 C20 -0.7(2)
C18 C19 C20 C15 -0.6(2)
C16 C15 C20 C19 1.23(19)
P1 C15 C20 C19 -179.04(11)
O1 P1 C21 C26 -1.64(10)
C15 P1 C21 C26 -123.97(9)
C1 P1 C21 C26 123.31(9)
O1 P1 C21 C22 178.95(9)
C15 P1 C21 C22 56.61(10)
C1 P1 C21 C22 -56.11(10)
C26 C21 C22 C23 0.21(17)
P1 C21 C22 C23 179.61(9)
C21 C22 C23 C24 -0.36(18)
C22 C23 C24 C25 0.40(19)
C23 C24 C25 C26 -0.3(2)
C24 C25 C26 C21 0.1(2)
C22 C21 C26 C25 -0.11(17)
P1 C21 C26 C25 -179.53(10)
O2 P2 C27 C32 158.53(11)
C12 P2 C27 C32 33.92(13)
C33 P2 C27 C32 -80.02(12)
O2 P2 C27 C28 -23.75(11)
C12 P2 C27 C28 -148.36(9)
C33 P2 C27 C28 97.70(9)
C32 C27 C28 C29 0.08(19)
P2 C27 C28 C29 -177.71(10)
C27 C28 C29 C30 1.0(2)
C28 C29 C30 C31 -1.1(3)
C29 C30 C31 C32 0.2(3)
C30 C31 C32 C27 0.8(3)
C28 C27 C32 C31 -1.0(2)
P2 C27 C32 C31 176.71(15)
O2 P2 C33 C34 -4.13(12)
C27 P2 C33 C34 -126.43(11)
C12 P2 C33 C34 120.85(11)
O2 P2 C33 C38 172.25(11)
C27 P2 C33 C38 49.96(13)
C12 P2 C33 C38 -62.77(12)
C38 C33 C34 C35 0.7(2)
P2 C33 C34 C35 177.15(12)
C33 C34 C35 C36 -0.6(3)
C34 C35 C36 C37 -0.1(3)
C35 C36 C37 C38 0.6(3)
C36 C37 C38 C33 -0.5(3)
C34 C33 C38 C37 -0.2(2)
P2 C33 C38 C37 -176.51(14)
